data_2206396
loop_
_publ_author_name
'Zheng, Peng-Wu'
'Wang, Wei'
'Duan, Xue-Min'

_publ_section_title
;
 <i>N</i>,<i>N</i>'-Dibenzoylpiperazine
;
_journal_coeditor_code CV6540
_journal_issue 8
_journal_name_full 'Acta Crystallographica Section E'
_journal_page_first o2513
_journal_page_last o2514
_journal_paper_doi 10.1107/S160053680502088X
_journal_volume 61
_journal_year 2005
_chemical_formula_iupac 'C18 H18 N2 O2'
_chemical_formula_moiety 'C18 H18 N2 O2'
_chemical_formula_sum 'C18 H18 N2 O2'
_chemical_formula_weight 294.34
_chemical_melting_point 471.0(10)
_chemical_name_systematic
;
N,N'-dibenzoylpiperazine
;
_space_group_IT_number 61
_symmetry_cell_setting orthorhombic
_symmetry_space_group_name_Hall '-P 2ac 2ab'
_symmetry_space_group_name_H-M 'P b c a'
_atom_sites_solution_hydrogens geom
_atom_sites_solution_primary direct
_atom_sites_solution_secondary difmap
_cell_angle_alpha 90.00
_cell_angle_beta 90.00
_cell_angle_gamma 90.00
_cell_formula_units_Z 4
_cell_length_a 7.8486(13)
_cell_length_b 6.8254(12)
_cell_length_c 28.771(5)
_cell_measurement_reflns_used 2532
_cell_measurement_temperature 294(2)
_cell_measurement_theta_max 26.39
_cell_measurement_theta_min 2.83
_cell_volume 1541.3(5)
_computing_cell_refinement 'SAINT (Bruker, 1997)'
_computing_data_collection 'SMART (Bruker, 1997)'
_computing_data_reduction SAINT
_computing_molecular_graphics 'SHELXTL (Bruker, 1997)'
_computing_publication_material SHELXTL
_computing_structure_refinement 'SHELXL97 (Sheldrick, 1997)'
_computing_structure_solution 'SHELXS97 (Sheldrick, 1997)'
_diffrn_ambient_temperature 294(2)
_diffrn_measured_fraction_theta_full 0.996
_diffrn_measured_fraction_theta_max 0.996
_diffrn_measurement_device_type 'Bruker SMART CCD area-detector'
_diffrn_measurement_method '\f and \w'
_diffrn_radiation_monochromator graphite
_diffrn_radiation_source 'fine-focus sealed tube'
_diffrn_radiation_type 'Mo K\a'
_diffrn_radiation_wavelength 0.71073
_diffrn_reflns_av_R_equivalents 0.0374
_diffrn_reflns_av_sigmaI/netI 0.0275
_diffrn_reflns_limit_h_max 5
_diffrn_reflns_limit_h_min -9
_diffrn_reflns_limit_k_max 8
_diffrn_reflns_limit_k_min -8
_diffrn_reflns_limit_l_max 35
_diffrn_reflns_limit_l_min -35
_diffrn_reflns_number 7944
_diffrn_reflns_theta_full 26.43
_diffrn_reflns_theta_max 26.43
_diffrn_reflns_theta_min 1.42
_diffrn_standards_decay_% 0
_diffrn_standards_interval_count 0
_diffrn_standards_interval_time 0
_diffrn_standards_number 0
_exptl_absorpt_coefficient_mu 0.084
_exptl_absorpt_correction_T_max 0.983
_exptl_absorpt_correction_T_min 0.930
_exptl_absorpt_correction_type multi-scan
_exptl_absorpt_process_details '(SADABS; Sheldrick, 1996)'
_exptl_crystal_colour colourless
_exptl_crystal_density_diffrn 1.268
_exptl_crystal_density_method 'not measured'
_exptl_crystal_description block
_exptl_crystal_F_000 624
_exptl_crystal_size_max 0.26
_exptl_crystal_size_mid 0.24
_exptl_crystal_size_min 0.20
_refine_diff_density_max 0.168
_refine_diff_density_min -0.142
_refine_ls_extinction_coef 0.060(4)
_refine_ls_extinction_method SHELXL
_refine_ls_goodness_of_fit_ref 1.020
_refine_ls_hydrogen_treatment constr
_refine_ls_matrix_type full
_refine_ls_number_parameters 101
_refine_ls_number_reflns 1580
_refine_ls_number_restraints 0
_refine_ls_restrained_S_all 1.020
_refine_ls_R_factor_all 0.0576
_refine_ls_R_factor_gt 0.0382
_refine_ls_shift/su_max 0.004
_refine_ls_shift/su_mean 0.001
_refine_ls_structure_factor_coef Fsqd
_refine_ls_weighting_details 'calc w = 1/[\s^2^(Fo^2^)+(0.0513P)^2^+0.3539P] where P = (Fo^2^+2Fc^2^)/3'
_refine_ls_weighting_scheme calc
_refine_ls_wR_factor_gt 0.0941
_refine_ls_wR_factor_ref 0.1062
_reflns_number_gt 1168
_reflns_number_total 1580
_reflns_threshold_expression I>2\s(I)
_cod_data_source_file cv6540.cif
_cod_data_source_block I
_cod_original_sg_symbol_Hall '-P 2ac2ab'
_cod_database_code 2206396
_cod_database_fobs_code 2206396

loop_
_symmetry_equiv_pos_as_xyz
'x, y, z'
'-x+1/2, -y, z+1/2'
'-x, y+1/2, -z+1/2'
'x+1/2, -y+1/2, -z'
'-x, -y, -z'
'x-1/2, y, -z-1/2'
'x, -y-1/2, z-1/2'
'-x-1/2, y-1/2, z'

loop_
_atom_site_label
_atom_site_fract_x
_atom_site_fract_y
_atom_site_fract_z
_atom_site_U_iso_or_equiv
_atom_site_adp_type
_atom_site_calc_flag
_atom_site_refinement_flags
_atom_site_occupancy
_atom_site_type_symbol
O1 0.52685(16) 0.43277(15) 0.43666(4) 0.0542(4) Uani d . 1 O
N1 0.54459(15) 0.11883(16) 0.46140(4) 0.0345(3) Uani d . 1 N
C1 0.6320(2) 0.0725(2) 0.35815(5) 0.0453(4) Uani d . 1 C
H1 0.7214 0.0240 0.3760 0.054 Uiso calc R 1 H
C2 0.6215(2) 0.0266(3) 0.31129(6) 0.0561(5) Uani d . 1 C
H2 0.7040 -0.0528 0.2978 0.067 Uiso calc R 1 H
C3 0.4901(3) 0.0976(3) 0.28478(6) 0.0597(5) Uani d . 1 C
H3 0.4834 0.0662 0.2534 0.072 Uiso calc R 1 H
C4 0.3690(3) 0.2147(3) 0.30467(6) 0.0601(5) Uani d . 1 C
H4 0.2793 0.2618 0.2867 0.072 Uiso calc R 1 H
C5 0.3787(2) 0.2638(2) 0.35123(6) 0.0485(4) Uani d . 1 C
H5 0.2973 0.3462 0.3643 0.058 Uiso calc R 1 H
C6 0.50911(18) 0.1906(2) 0.37843(5) 0.0355(4) Uani d . 1 C
C7 0.52542(18) 0.2566(2) 0.42795(5) 0.0356(4) Uani d . 1 C
C8 0.59471(19) 0.1745(2) 0.50852(4) 0.0369(4) Uani d . 1 C
H8A 0.5964 0.3163 0.5109 0.044 Uiso calc R 1 H
H8B 0.7091 0.1272 0.5146 0.044 Uiso calc R 1 H
C9 0.52503(19) -0.0927(2) 0.45522(5) 0.0354(4) Uani d . 1 C
H9A 0.6353 -0.1559 0.4579 0.043 Uiso calc R 1 H
H9B 0.4804 -0.1196 0.4244 0.043 Uiso calc R 1 H

loop_
_atom_site_aniso_label
_atom_site_aniso_U_11
_atom_site_aniso_U_22
_atom_site_aniso_U_33
_atom_site_aniso_U_12
_atom_site_aniso_U_13
_atom_site_aniso_U_23
O1 0.0912(9) 0.0294(6) 0.0420(6) 0.0043(5) 0.0034(6) 0.0016(5)
N1 0.0470(7) 0.0287(6) 0.0278(6) -0.0032(5) 0.0007(5) 0.0006(5)
C1 0.0521(9) 0.0478(9) 0.0360(8) 0.0085(7) 0.0038(7) 0.0034(7)
C2 0.0751(13) 0.0538(10) 0.0394(9) 0.0067(9) 0.0151(8) -0.0023(8)
C3 0.0881(14) 0.0598(11) 0.0313(8) -0.0079(10) -0.0015(9) -0.0017(8)
C4 0.0701(13) 0.0673(12) 0.0427(10) 0.0020(9) -0.0150(9) 0.0098(8)
C5 0.0529(10) 0.0487(9) 0.0438(9) 0.0089(7) -0.0006(7) 0.0059(7)
C6 0.0446(8) 0.0312(7) 0.0307(7) -0.0011(6) 0.0031(6) 0.0058(6)
C7 0.0415(8) 0.0326(8) 0.0326(8) 0.0018(6) 0.0054(6) 0.0020(6)
C8 0.0469(9) 0.0319(7) 0.0319(8) -0.0056(6) -0.0040(6) -0.0006(6)
C9 0.0477(9) 0.0291(7) 0.0295(7) 0.0005(6) -0.0001(6) -0.0015(6)

loop_
_atom_type_symbol
_atom_type_description
_atom_type_scat_dispersion_real
_atom_type_scat_dispersion_imag
_atom_type_scat_source
C C 0.0033 0.0016 'International Tables Vol C Tables 4.2.6.8 and 6.1.1.4'
H H 0.0000 0.0000 'International Tables Vol C Tables 4.2.6.8 and 6.1.1.4'
N N 0.0061 0.0033 'International Tables Vol C Tables 4.2.6.8 and 6.1.1.4'
O O 0.0106 0.0060 'International Tables Vol C Tables 4.2.6.8 and 6.1.1.4'

loop_
_geom_angle_atom_site_label_1
_geom_angle_atom_site_label_2
_geom_angle_atom_site_label_3
_geom_angle_site_symmetry_1
_geom_angle_site_symmetry_3
_geom_angle
_geom_angle_publ_flag
C7 N1 C8 . . 120.56(12) y
C7 N1 C9 . . 125.98(12) y
C8 N1 C9 . . 113.43(11) y
C6 C1 C2 . . 119.97(15) ?
C6 C1 H1 . . 120.0 ?
C2 C1 H1 . . 120.0 ?
C3 C2 C1 . . 120.37(16) ?
C3 C2 H2 . . 119.8 ?
C1 C2 H2 . . 119.8 ?
C4 C3 C2 . . 119.77(16) ?
C4 C3 H3 . . 120.1 ?
C2 C3 H3 . . 120.1 ?
C3 C4 C5 . . 120.57(17) ?
C3 C4 H4 . . 119.7 ?
C5 C4 H4 . . 119.7 ?
C6 C5 C4 . . 120.13(16) ?
C6 C5 H5 . . 119.9 ?
C4 C5 H5 . . 119.9 ?
C5 C6 C1 . . 119.16(14) ?
C5 C6 C7 . . 119.53(13) ?
C1 C6 C7 . . 121.01(13) ?
O1 C7 N1 . . 122.27(13) y
O1 C7 C6 . . 119.23(13) y
N1 C7 C6 . . 118.45(12) y
N1 C8 C9 . 5_656 112.13(12) ?
N1 C8 H8A . . 109.2 ?
C9 C8 H8A 5_656 . 109.2 ?
N1 C8 H8B . . 109.2 ?
C9 C8 H8B 5_656 . 109.2 ?
H8A C8 H8B . . 107.9 ?
N1 C9 C8 . 5_656 110.26(11) ?
N1 C9 H9A . . 109.6 ?
C8 C9 H9A 5_656 . 109.6 ?
N1 C9 H9B . . 109.6 ?
C8 C9 H9B 5_656 . 109.6 ?
H9A C9 H9B . . 108.1 ?

loop_
_geom_bond_atom_site_label_1
_geom_bond_atom_site_label_2
_geom_bond_site_symmetry_2
_geom_bond_distance
_geom_bond_publ_flag
O1 C7 . 1.2284(18) y
N1 C7 . 1.3539(18) y
N1 C8 . 1.4619(17) y
N1 C9 . 1.4629(17) y
C1 C6 . 1.386(2) ?
C1 C2 . 1.387(2) ?
C1 H1 . 0.9300 ?
C2 C3 . 1.371(3) ?
C2 H2 . 0.9300 ?
C3 C4 . 1.368(3) ?
C3 H3 . 0.9300 ?
C4 C5 . 1.383(2) ?
C4 H4 . 0.9300 ?
C5 C6 . 1.382(2) ?
C5 H5 . 0.9300 ?
C6 C7 . 1.500(2) ?
C8 C9 5_656 1.511(2) y
C8 H8A . 0.9700 ?
C8 H8B . 0.9700 ?
C9 C8 5_656 1.511(2) ?
C9 H9A . 0.9700 ?
C9 H9B . 0.9700 ?

loop_
_geom_hbond_atom_site_label_D
_geom_hbond_atom_site_label_H
_geom_hbond_atom_site_label_A
_geom_hbond_site_symmetry_A
_geom_hbond_distance_DH
_geom_hbond_distance_HA
_geom_hbond_distance_DA
_geom_hbond_angle_DHA
_geom_hbond_publ_flag
C8 H8A O1 5_666 0.97 2.479 3.253(3) 137 yes

loop_
_geom_torsion_atom_site_label_1
_geom_torsion_atom_site_label_2
_geom_torsion_atom_site_label_3
_geom_torsion_atom_site_label_4
_geom_torsion_site_symmetry_4
_geom_torsion
_geom_torsion_publ_flag
C6 C1 C2 C3 . 0.0(3) ?
C1 C2 C3 C4 . 0.2(3) ?
C2 C3 C4 C5 . 0.6(3) ?
C3 C4 C5 C6 . -1.6(3) ?
C4 C5 C6 C1 . 1.8(2) ?
C4 C5 C6 C7 . 175.55(15) ?
C2 C1 C6 C5 . -1.0(2) ?
C2 C1 C6 C7 . -174.70(15) ?
C8 N1 C7 O1 . -9.7(2) y
C9 N1 C7 O1 . 172.45(14) y
C8 N1 C7 C6 . 167.75(12) y
C9 N1 C7 C6 . -10.1(2) y
C5 C6 C7 O1 . -51.6(2) ?
C1 C6 C7 O1 . 122.11(17) ?
C5 C6 C7 N1 . 130.92(15) ?
C1 C6 C7 N1 . -55.42(19) ?
C7 N1 C8 C9 5_656 127.61(13) ?
C9 N1 C8 C9 5_656 -54.29(17) ?
C7 N1 C9 C8 5_656 -128.72(14) ?
C8 N1 C9 C8 5_656 53.31(17) ?
